data_2223207
loop_
_publ_author_name
'Loughrey, Bradley T.'
'Williams, Michael L.'
'Healy, Peter C.'

_publ_section_title
;
 4-(Benzylideneamino)benzenesulfonamide
;
_journal_coeditor_code TK2519
_journal_issue 9
_journal_name_full 'Acta Crystallographica Section E'
_journal_page_first o2087
_journal_paper_doi 10.1107/S1600536809030256
_journal_volume 65
_journal_year 2009
_chemical_formula_iupac 'C13 H12 N2 O2 S'
_chemical_formula_moiety 'C13 H12 N2 O2 S'
_chemical_formula_sum 'C13 H12 N2 O2 S'
_chemical_formula_weight 260.32
_chemical_name_systematic
;
4-(Benzylideneamino)benzenesulfonamide
;
_space_group_IT_number 14
_symmetry_cell_setting monoclinic
_symmetry_space_group_name_Hall '-P 2ybc'
_symmetry_space_group_name_H-M 'P 1 21/c 1'
_atom_sites_solution_hydrogens geom
_atom_sites_solution_primary direct
_atom_sites_solution_secondary difmap
_cell_angle_alpha 90
_cell_angle_beta 103.287(6)
_cell_angle_gamma 90
_cell_formula_units_Z 4
_cell_length_a 14.5206(8)
_cell_length_b 11.4992(6)
_cell_length_c 7.7846(5)
_cell_measurement_reflns_used 6065
_cell_measurement_temperature 296.0(10)
_cell_measurement_theta_max 32.1
_cell_measurement_theta_min 3.2
_cell_volume 1265.04(13)
_computing_cell_refinement 'CrysAlis RED (Oxford Diffraction, 2007)'
_computing_data_collection 'CrysAlis CCD (Oxford Diffraction, 2007)'
_computing_data_reduction 'CrysAlis RED (Oxford Diffraction, 2007)'
_computing_molecular_graphics 'ORTEP-3 for Windows (Farrugia, 1997)'
_computing_publication_material 'PLATON (Spek, 2009)'
_computing_structure_refinement 'SHELXL97 (Sheldrick, 2008)'
_computing_structure_solution 'SIR97 (Altomare <i>et al.</i>,  1999)'
_diffrn_ambient_temperature 296.0(10)
_diffrn_detector_area_resol_mean 16.0774
_diffrn_measured_fraction_theta_full 0.990
_diffrn_measured_fraction_theta_max 0.990
_diffrn_measurement_device_type 'Oxford-Diffraction Gemini S Ultra'
_diffrn_measurement_method '\w and \f'
_diffrn_radiation_monochromator graphite
_diffrn_radiation_source 'Enhance (Mo) X-ray Source'
_diffrn_radiation_type MoK\a
_diffrn_radiation_wavelength 0.71070
_diffrn_reflns_av_R_equivalents 0.018
_diffrn_reflns_av_sigmaI/netI 0.015
_diffrn_reflns_limit_h_max 16
_diffrn_reflns_limit_h_min -17
_diffrn_reflns_limit_k_max 13
_diffrn_reflns_limit_k_min -13
_diffrn_reflns_limit_l_max 9
_diffrn_reflns_limit_l_min -7
_diffrn_reflns_number 8991
_diffrn_reflns_reduction_process
;
;
_diffrn_reflns_theta_full 25.2
_diffrn_reflns_theta_max 25.2
_diffrn_reflns_theta_min 3.2
_diffrn_standards_decay_% 0
_diffrn_standards_number 0
_exptl_absorpt_coefficient_mu 0.251
_exptl_absorpt_correction_T_max 0.952
_exptl_absorpt_correction_T_min 0.900
_exptl_absorpt_correction_type multi-scan
_exptl_absorpt_process_details '(CrysAlis RED; Oxford Diffraction, 2007)'
_exptl_crystal_colour colourless
_exptl_crystal_density_diffrn 1.367
_exptl_crystal_density_method 'not measured'
_exptl_crystal_description block
_exptl_crystal_F_000 544
_exptl_crystal_size_max 0.43
_exptl_crystal_size_mid 0.31
_exptl_crystal_size_min 0.20
_refine_diff_density_max 0.27
_refine_diff_density_min -0.24
_refine_ls_extinction_method none
_refine_ls_goodness_of_fit_ref 1.05
_refine_ls_hydrogen_treatment constr
_refine_ls_matrix_type full
_refine_ls_number_parameters 163
_refine_ls_number_reflns 2253
_refine_ls_number_restraints 0
_refine_ls_restrained_S_all 1.05
_refine_ls_R_factor_all 0.039
_refine_ls_R_factor_gt 0.031
_refine_ls_shift/su_max 0.001
_refine_ls_shift/su_mean 0.000
_refine_ls_structure_factor_coef Fsqd
_refine_ls_weighting_details 'calc w=1/[\s^2^(Fo^2^)+(0.0422P)^2^+0.369P] where P=(Fo^2^+2Fc^2^)/3'
_refine_ls_weighting_scheme calc
_refine_ls_wR_factor_gt 0.082
_refine_ls_wR_factor_ref 0.085
_reflns_number_gt 1928
_reflns_number_total 2253
_reflns_threshold_expression I>2\s(I)
_cod_data_source_file tk2519.cif
_cod_data_source_block I
_cod_depositor_comments
;
The following automatic conversions were performed:
'_symmetry_cell_setting' value 'Monoclinic' changed to 'monoclinic'
according to '/home/saulius/struct/CIF-dictionaries/cif_core.dic'
dictionary named 'cif_core.dic' version 2.4.1 from 2010-06-29.

Automatic conversion script
Id: cif_fix_enum 1527 2010-12-29 10:47:43Z saulius 

The following automatic conversions were performed:

'_symmetry_cell_setting' value 'Monoclinic' changed to 'monoclinic'
according to /home/saulius/struct/CIF-dictionaries/cif_core.dic
dictionary named 'cif_core.dic' version 2.4.1 from 2010-06-29.

Automatic conversion script
Id: cif_fix_values 1715 2011-07-08 13:25:40Z adriana 
;
_cod_original_sg_symbol_H-M 'P 21/c'
_cod_database_code 2223207
_cod_database_fobs_code 2223207

loop_
_symmetry_equiv_pos_site_id
_symmetry_equiv_pos_as_xyz
1 x,y,z
2 -x,1/2+y,1/2-z
3 -x,-y,-z
4 x,1/2-y,1/2+z

loop_
_atom_site_aniso_label
_atom_site_aniso_U_11
_atom_site_aniso_U_22
_atom_site_aniso_U_33
_atom_site_aniso_U_12
_atom_site_aniso_U_13
_atom_site_aniso_U_23
S1 0.0320(2) 0.0436(2) 0.0465(3) -0.0013(2) 0.0148(2) -0.0021(2)
O11 0.0422(7) 0.0583(8) 0.0686(9) 0.0029(6) 0.0177(6) -0.0237(7)
O12 0.0473(7) 0.0774(9) 0.0668(9) -0.0024(6) 0.0241(6) 0.0241(7)
N1 0.0351(7) 0.0369(7) 0.0540(9) -0.0028(6) 0.0118(6) -0.0050(6)
N4 0.0323(7) 0.0386(7) 0.0470(8) 0.0007(6) 0.0119(6) -0.0024(6)
C1 0.0308(8) 0.0361(8) 0.0373(8) -0.0016(6) 0.0095(6) -0.0039(7)
C2 0.0416(9) 0.0326(8) 0.0550(10) -0.0002(7) 0.0176(8) 0.0056(7)
C3 0.0383(9) 0.0348(8) 0.0579(11) 0.0064(7) 0.0143(8) 0.0051(8)
C4 0.0320(8) 0.0354(8) 0.0385(8) -0.0003(6) 0.0102(6) -0.0055(7)
C5 0.0367(8) 0.0343(8) 0.0446(9) -0.0019(6) 0.0109(7) 0.0041(7)
C6 0.0336(8) 0.0347(8) 0.0443(9) 0.0027(6) 0.0064(7) 0.0031(7)
C41 0.0359(9) 0.0387(9) 0.0488(9) 0.0015(7) 0.0112(7) -0.0055(7)
C42 0.0335(8) 0.0430(9) 0.0453(9) -0.0030(7) 0.0097(7) -0.0031(7)
C43 0.0378(10) 0.0477(10) 0.0915(15) -0.0012(8) 0.0188(10) -0.0052(10)
C44 0.0394(11) 0.0706(14) 0.0988(17) 0.0055(10) 0.0226(11) -0.0102(13)
C45 0.0366(10) 0.0868(16) 0.0701(14) -0.0095(10) 0.0169(9) -0.0023(12)
C46 0.0548(13) 0.0639(14) 0.1079(19) -0.0227(11) 0.0245(13) -0.0024(13)
C47 0.0462(11) 0.0489(11) 0.0965(16) -0.0058(9) 0.0225(11) -0.0086(11)

loop_
_atom_site_type_symbol
_atom_site_label
_atom_site_fract_x
_atom_site_fract_y
_atom_site_fract_z
_atom_site_U_iso_or_equiv
_atom_site_thermal_displace_type
_atom_site_calc_flag
_atom_site_refinement_flags
_atom_site_occupancy
S S1 1.18567(3) 0.37673(4) 0.30521(6) 0.03980(10) Uani . . 1.000
O O11 1.21041(8) 0.26127(11) 0.26279(18) 0.0556(5) Uani . . 1.000
O O12 1.19451(9) 0.47053(13) 0.19034(18) 0.0621(5) Uani . . 1.000
N N1 1.25128(9) 0.40557(11) 0.49616(19) 0.0418(4) Uani . . 1.000
N N4 0.78277(9) 0.36050(11) 0.36083(18) 0.0389(4) Uani . . 1.000
C C1 1.06568(11) 0.37128(13) 0.3201(2) 0.0345(5) Uani . . 1.000
C C2 1.00490(12) 0.46245(14) 0.2581(2) 0.0420(5) Uani . . 1.000
C C3 0.91150(11) 0.45702(14) 0.2709(2) 0.0431(5) Uani . . 1.000
C C4 0.87847(11) 0.36039(13) 0.3457(2) 0.0350(5) Uani . . 1.000
C C5 0.94078(11) 0.26993(14) 0.4104(2) 0.0383(5) Uani . . 1.000
C C6 1.03363(11) 0.27468(13) 0.3960(2) 0.0380(5) Uani . . 1.000
C C41 0.73681(11) 0.26550(14) 0.3389(2) 0.0409(5) Uani . . 1.000
C C42 0.63915(11) 0.25305(14) 0.3574(2) 0.0405(5) Uani . . 1.000
C C43 0.58382(13) 0.34722(17) 0.3798(3) 0.0584(7) Uani . . 1.000
C C44 0.49211(14) 0.3309(2) 0.3954(3) 0.0685(8) Uani . . 1.000
C C45 0.45425(13) 0.2225(2) 0.3881(3) 0.0638(8) Uani . . 1.000
C C46 0.50775(16) 0.1288(2) 0.3660(4) 0.0746(9) Uani . . 1.000
C C47 0.60028(14) 0.14359(17) 0.3505(3) 0.0629(7) Uani . . 1.000
H H2 1.02730 0.52870 0.20700 0.0500 Uiso . . 1.000
H H3 0.86980 0.51960 0.22830 0.0520 Uiso . . 1.000
H H5 0.91910 0.20460 0.46480 0.0460 Uiso . . 1.000
H H6 1.07550 0.21210 0.43790 0.0450 Uiso . . 1.000
H H11 1.23500 0.47150 0.53220 0.0480 Uiso . . 1.000
H H12 1.24380 0.35210 0.57000 0.0480 Uiso . . 1.000
H H41 0.76760 0.19860 0.30880 0.0490 Uiso . . 1.000
H H43 0.60920 0.42360 0.38450 0.0700 Uiso . . 1.000
H H44 0.45490 0.39620 0.41160 0.0820 Uiso . . 1.000
H H45 0.39080 0.21220 0.39820 0.0760 Uiso . . 1.000
H H46 0.48150 0.05290 0.36120 0.0900 Uiso . . 1.000
H H47 0.63700 0.07770 0.33510 0.0750 Uiso . . 1.000

loop_
_atom_type_symbol
_atom_type_description
_atom_type_scat_dispersion_real
_atom_type_scat_dispersion_imag
_atom_type_scat_source
S S 0.1246 0.1234 'International Tables Vol C Tables 4.2.6.8 and 6.1.1.4'
O O 0.0106 0.0060 'International Tables Vol C Tables 4.2.6.8 and 6.1.1.4'
N N 0.0061 0.0033 'International Tables Vol C Tables 4.2.6.8 and 6.1.1.4'
H H 0.0000 0.0000 'International Tables Vol C Tables 4.2.6.8 and 6.1.1.4'
C C 0.0033 0.0016 'International Tables Vol C Tables 4.2.6.8 and 6.1.1.4'

loop_
_geom_angle_atom_site_label_1
_geom_angle_atom_site_label_2
_geom_angle_atom_site_label_3
_geom_angle_site_symmetry_1
_geom_angle_site_symmetry_2
_geom_angle_site_symmetry_3
_geom_angle
_geom_angle_publ_flag
O11 S1 O12 . . . 119.52(8) no
O11 S1 N1 . . . 106.13(8) no
O11 S1 C1 . . . 106.51(7) no
O12 S1 N1 . . . 107.74(8) no
O12 S1 C1 . . . 107.41(8) no
N1 S1 C1 . . . 109.25(7) no
C4 N4 C41 . . . 118.77(13) no
H11 N1 H12 . . . 109.00 no
S1 N1 H11 . . . 110.00 no
S1 N1 H12 . . . 109.00 no
S1 C1 C2 . . . 120.51(12) no
S1 C1 C6 . . . 119.12(12) no
C2 C1 C6 . . . 120.36(15) no
C1 C2 C3 . . . 119.85(15) no
C2 C3 C4 . . . 120.29(15) no
C3 C4 C5 . . . 119.33(15) no
N4 C4 C5 . . . 122.43(14) no
N4 C4 C3 . . . 118.17(14) no
C4 C5 C6 . . . 120.41(15) no
C1 C6 C5 . . . 119.73(15) no
N4 C41 C42 . . . 124.13(15) no
C41 C42 C43 . . . 122.64(15) no
C41 C42 C47 . . . 118.91(16) no
C43 C42 C47 . . . 118.45(17) no
C42 C43 C44 . . . 120.38(18) no
C43 C44 C45 . . . 120.8(2) no
C44 C45 C46 . . . 119.6(2) no
C45 C46 C47 . . . 120.4(2) no
C42 C47 C46 . . . 120.39(19) no
C1 C2 H2 . . . 120.00 no
C3 C2 H2 . . . 120.00 no
C2 C3 H3 . . . 120.00 no
C4 C3 H3 . . . 120.00 no
C4 C5 H5 . . . 120.00 no
C6 C5 H5 . . . 120.00 no
C1 C6 H6 . . . 120.00 no
C5 C6 H6 . . . 120.00 no
N4 C41 H41 . . . 118.00 no
C42 C41 H41 . . . 118.00 no
C42 C43 H43 . . . 120.00 no
C44 C43 H43 . . . 120.00 no
C43 C44 H44 . . . 120.00 no
C45 C44 H44 . . . 120.00 no
C44 C45 H45 . . . 120.00 no
C46 C45 H45 . . . 120.00 no
C45 C46 H46 . . . 120.00 no
C47 C46 H46 . . . 120.00 no
C42 C47 H47 . . . 120.00 no
C46 C47 H47 . . . 120.00 no

loop_
_geom_bond_atom_site_label_1
_geom_bond_atom_site_label_2
_geom_bond_site_symmetry_1
_geom_bond_site_symmetry_2
_geom_bond_distance
_geom_bond_publ_flag
S1 O11 . . 1.4337(13) no
S1 O12 . . 1.4256(15) no
S1 N1 . . 1.6051(15) no
S1 C1 . . 1.7737(17) no
N4 C4 . . 1.421(2) no
N4 C41 . . 1.271(2) no
N1 H12 . . 0.8700 no
N1 H11 . . 0.8600 no
C1 C6 . . 1.388(2) no
C1 C2 . . 1.384(2) no
C2 C3 . . 1.384(2) no
C3 C4 . . 1.390(2) no
C4 C5 . . 1.395(2) no
C5 C6 . . 1.379(2) no
C41 C42 . . 1.465(2) no
C42 C47 . . 1.375(3) no
C42 C43 . . 1.383(3) no
C43 C44 . . 1.378(3) no
C44 C45 . . 1.358(3) no
C45 C46 . . 1.362(3) no
C46 C47 . . 1.387(3) no
C2 H2 . . 0.9500 no
C3 H3 . . 0.9500 no
C5 H5 . . 0.9500 no
C6 H6 . . 0.9500 no
C41 H41 . . 0.9500 no
C43 H43 . . 0.9500 no
C44 H44 . . 0.9500 no
C45 H45 . . 0.9500 no
C46 H46 . . 0.9500 no
C47 H47 . . 0.9500 no

loop_
_geom_contact_atom_site_label_1
_geom_contact_atom_site_label_2
_geom_contact_distance
_geom_contact_site_symmetry_1
_geom_contact_site_symmetry_2
_geom_contact_publ_flag
S1 H6 3.1100 . 4_554 no
O11 C6 3.398(2) . 4_554 no
O11 N1 2.9845(19) . 4_554 no
O11 H45 2.6500 . 1_655 no
O11 H6 2.6900 . . no
O11 H6 2.8400 . 4_554 no
O11 H12 2.1300 . 4_554 no
O12 H2 2.5500 . . no
O12 H41 2.6800 . 2_755 no
O12 H47 2.7900 . 2_755 no
N1 N4 2.9955(18) . 3_766 no
N1 O11 2.9845(19) . 4_555 no
N4 N1 2.9955(18) . 3_766 no
N1 H43 2.8200 . 3_766 no
N4 H43 2.6700 . . no
N4 H11 2.1400 . 3_766 no
C6 O11 3.398(2) . 4_555 no
C44 C47 3.542(3) . 4_555 no
C47 C44 3.542(3) . 4_554 no
C2 H5 3.0200 . 4_554 no
C3 H11 3.0100 . 3_766 no
C3 H5 3.0400 . 4_554 no
C4 H11 2.8400 . 3_766 no
C5 H2 2.9900 . 2_745 no
C5 H41 2.5900 . . no
C6 H2 3.0200 . 2_745 no
C41 H5 2.7000 . . no
C43 H46 3.0300 . 2_655 no
C46 H46 2.9600 . 3_656 no
H2 O12 2.5500 . . no
H2 C5 2.9900 . 2_755 no
H2 C6 3.0200 . 2_755 no
H5 C41 2.7000 . . no
H5 H41 2.2600 . . no
H5 C2 3.0200 . 4_555 no
H5 C3 3.0400 . 4_555 no
H6 O11 2.6900 . . no
H6 S1 3.1100 . 4_555 no
H6 O11 2.8400 . 4_555 no
H11 N4 2.1400 . 3_766 no
H11 C3 3.0100 . 3_766 no
H11 C4 2.8400 . 3_766 no
H11 H43 2.5100 . 3_766 no
H12 O11 2.1300 . 4_555 no
H41 C5 2.5900 . . no
H41 H5 2.2600 . . no
H41 H47 2.4000 . . no
H41 O12 2.6800 . 2_745 no
H43 N4 2.6700 . . no
H43 H46 2.5400 . 2_655 no
H43 N1 2.8200 . 3_766 no
H43 H11 2.5100 . 3_766 no
H45 O11 2.6500 . 1_455 no
H46 C43 3.0300 . 2_645 no
H46 H43 2.5400 . 2_645 no
H46 C46 2.9600 . 3_656 no
H46 H46 2.4300 . 3_656 no
H47 H41 2.4000 . . no
H47 O12 2.7900 . 2_745 no

loop_
_geom_hbond_atom_site_label_D
_geom_hbond_atom_site_label_H
_geom_hbond_atom_site_label_A
_geom_hbond_site_symmetry_A
_geom_hbond_distance_DH
_geom_hbond_distance_HA
_geom_hbond_distance_DA
_geom_hbond_angle_DHA
_geom_hbond_publ_flag
N1 H11 N4 3_766 0.86 2.14 2.9955(18) 171 yes
N1 H12 O11 4_555 0.87 2.13 2.9845(19) 171 yes

loop_
_geom_torsion_atom_site_label_1
_geom_torsion_atom_site_label_2
_geom_torsion_atom_site_label_3
_geom_torsion_atom_site_label_4
_geom_torsion_site_symmetry_1
_geom_torsion_site_symmetry_2
_geom_torsion_site_symmetry_3
_geom_torsion_site_symmetry_4
_geom_torsion
_geom_torsion_publ_flag
O11 S1 C1 C2 . . . . -141.95(13) no
O11 S1 C1 C6 . . . . 38.53(15) no
O12 S1 C1 C2 . . . . -12.78(15) no
O12 S1 C1 C6 . . . . 167.69(13) no
N1 S1 C1 C2 . . . . 103.82(13) no
N1 S1 C1 C6 . . . . -75.71(14) no
C41 N4 C4 C3 . . . . 143.94(15) no
C41 N4 C4 C5 . . . . -39.2(2) no
C4 N4 C41 C42 . . . . 177.62(14) no
S1 C1 C2 C3 . . . . -179.89(12) no
C6 C1 C2 C3 . . . . -0.4(2) no
S1 C1 C6 C5 . . . . 179.21(12) no
C2 C1 C6 C5 . . . . -0.3(2) no
C1 C2 C3 C4 . . . . 0.0(2) no
C2 C3 C4 N4 . . . . 178.08(14) no
C2 C3 C4 C5 . . . . 1.1(2) no
N4 C4 C5 C6 . . . . -178.65(14) no
C3 C4 C5 C6 . . . . -1.8(2) no
C4 C5 C6 C1 . . . . 1.4(2) no
N4 C41 C42 C43 . . . . 8.1(3) no
N4 C41 C42 C47 . . . . -172.62(17) no
C41 C42 C43 C44 . . . . 179.57(18) no
C47 C42 C43 C44 . . . . 0.3(3) no
C41 C42 C47 C46 . . . . -179.4(2) no
C43 C42 C47 C46 . . . . -0.1(3) no
C42 C43 C44 C45 . . . . -0.4(3) no
C43 C44 C45 C46 . . . . 0.3(4) no
C44 C45 C46 C47 . . . . -0.2(4) no
C45 C46 C47 C42 . . . . 0.1(4) no

loop_
_cod_related_entry_id
_cod_related_entry_database
_cod_related_entry_code
1 ChemSpider 272635
